data_7236276
loop_
_publ_author_name
'Zhao, Y. H.'
'Jin, X. C.'
'Chen, L.'
'Ding, Y. F.'
'Mao, Z.'
'Fu, H.'
'Ao, Y. H.'

_publ_section_title
;
 Two new molybdates based on \\infty [MonO3n+1]2&#x2212; units (n = 11, 4)
 with proton conduction under ionothermal
;
_journal_issue 12
_journal_name_full 'RSC Advances'
_journal_page_first 7210
_journal_paper_doi 10.1039/C6RA26729G
_journal_volume 7
_journal_year 2017
_chemical_formula_sum 'C13 H16 Mo4 N2 O13'
_chemical_formula_weight 792.04
_space_group_IT_number 14
_space_group_name_Hall '-P 2ybc'
_space_group_name_H-M_alt 'P 1 21/c 1'
_symmetry_cell_setting monoclinic
_symmetry_space_group_name_H-M 'P 1 21/c 1'
_atom_sites_solution_hydrogens geom
_atom_sites_solution_primary direct
_atom_sites_solution_secondary difmap
_audit_creation_method SHELXL-97
_audit_update_record
;
2016-12-22 deposited with the CCDC.
2017-01-16 downloaded from the CCDC.
;
_cell_angle_alpha 90.00
_cell_angle_beta 101.82(3)
_cell_angle_gamma 90.00
_cell_formula_units_Z 4
_cell_length_a 10.929(2)
_cell_length_b 9.7226(19)
_cell_length_c 19.633(4)
_cell_measurement_reflns_used 19051
_cell_measurement_temperature 153(2)
_cell_measurement_theta_max 27.52
_cell_measurement_theta_min 3.125
_cell_volume 2041.9(7)
_computing_molecular_graphics 'SHELXS-97 (Sheldrick, 1990)'
_computing_publication_material 'SHELXS-97 (Sheldrick, 1990)'
_computing_structure_refinement 'SHELXL-97 (Sheldrick, 1997)'
_computing_structure_solution 'SHELXS-97 (Sheldrick, 1990)'
_diffrn_ambient_temperature 153(2)
_diffrn_measured_fraction_theta_full 0.998
_diffrn_measured_fraction_theta_max 0.998
_diffrn_measurement_device_type 'Bruker APEX area-detector diffractometer'
_diffrn_measurement_method '\f and \w scan'
_diffrn_radiation_monochromator graphite
_diffrn_radiation_source 'fine-focus sealed tube'
_diffrn_radiation_type MoK\a
_diffrn_radiation_wavelength 0.71073
_diffrn_reflns_av_R_equivalents 0.0252
_diffrn_reflns_av_sigmaI/netI 0.0197
_diffrn_reflns_limit_h_max 12
_diffrn_reflns_limit_h_min -12
_diffrn_reflns_limit_k_max 11
_diffrn_reflns_limit_k_min -11
_diffrn_reflns_limit_l_max 23
_diffrn_reflns_limit_l_min -23
_diffrn_reflns_number 15506
_diffrn_reflns_theta_full 25.00
_diffrn_reflns_theta_max 25.00
_diffrn_reflns_theta_min 3.13
_diffrn_standards_decay_% 0
_diffrn_standards_interval_time 0
_diffrn_standards_number 0
_exptl_absorpt_coefficient_mu 2.473
_exptl_absorpt_correction_T_max 0.6376
_exptl_absorpt_correction_T_min 0.5242
_exptl_absorpt_correction_type multi-scan
_exptl_crystal_colour brown
_exptl_crystal_density_diffrn 2.577
_exptl_crystal_density_method 'not measured'
_exptl_crystal_description block
_exptl_crystal_F_000 1520
_exptl_crystal_size_max 0.30
_exptl_crystal_size_mid 0.25
_exptl_crystal_size_min 0.20
_refine_diff_density_max 0.565
_refine_diff_density_min -1.121
_refine_diff_density_rms 0.164
_refine_ls_extinction_coef shelxl
_refine_ls_extinction_method none
_refine_ls_goodness_of_fit_ref 0.951
_refine_ls_hydrogen_treatment constr
_refine_ls_matrix_type full
_refine_ls_number_parameters 289
_refine_ls_number_reflns 3588
_refine_ls_number_restraints 0
_refine_ls_restrained_S_all 0.951
_refine_ls_R_factor_all 0.0276
_refine_ls_R_factor_gt 0.0252
_refine_ls_shift/su_max 0.020
_refine_ls_shift/su_mean 0.003
_refine_ls_structure_factor_coef Fsqd
_refine_ls_weighting_details 'calc w=1/[\s^2^(Fo^2^)+(0.0696P)^2^+2.3300P] where P=(Fo^2^+2Fc^2^)/3'
_refine_ls_weighting_scheme calc
_refine_ls_wR_factor_gt 0.0813
_refine_ls_wR_factor_ref 0.0833
_reflns_number_gt 3392
_reflns_number_total 3588
_reflns_threshold_expression >2sigma(I)
_cod_data_source_file c6ra26729g2.cif
_cod_data_source_block 1
_cod_original_cell_volume 2041.8(7)
_cod_original_sg_symbol_H-M P2(1)/c
_cod_database_code 7236276

loop_
_symmetry_equiv_pos_as_xyz
'x, y, z'
'-x, y+1/2, -z+1/2'
'-x, -y, -z'
'x, -y-1/2, z-1/2'

loop_
_atom_site_label
_atom_site_type_symbol
_atom_site_fract_x
_atom_site_fract_y
_atom_site_fract_z
_atom_site_U_iso_or_equiv
_atom_site_adp_type
_atom_site_occupancy
_atom_site_symmetry_multiplicity
_atom_site_calc_flag
_atom_site_refinement_flags
Mo1 Mo 0.07218(3) 0.69558(3) 0.065242(15) 0.01406(11) Uani 1 1 d .
Mo2 Mo -0.17729(3) 0.66748(3) -0.071961(16) 0.01594(11) Uani 1 1 d .
Mo3 Mo 0.25847(3) 0.95384(3) 0.073582(17) 0.01689(12) Uani 1 1 d .
Mo4 Mo 0.02279(3) 0.91605(3) -0.076455(15) 0.01421(11) Uani 1 1 d .
O1 O -0.1675(2) 0.8680(3) -0.06760(14) 0.0185(5) Uani 1 1 d .
O2 O -0.0535(2) 1.0891(3) -0.05154(13) 0.0158(5) Uani 1 1 d .
O3 O 0.2378(2) 0.7645(3) 0.05412(14) 0.0193(6) Uani 1 1 d .
O4 O 0.0276(2) 0.7312(3) -0.05629(13) 0.0174(5) Uani 1 1 d .
O5 O -0.0025(3) 0.9270(3) -0.16401(14) 0.0263(6) Uani 1 1 d .
O6 O -0.0969(2) 0.6820(3) 0.03947(13) 0.0179(6) Uani 1 1 d .
O7 O 0.0883(3) 0.6974(3) 0.15229(15) 0.0276(7) Uani 1 1 d .
O8 O 0.1162(3) 0.5223(3) 0.04800(14) 0.0208(6) Uani 1 1 d .
O9 O 0.1785(2) 0.9712(3) -0.04878(14) 0.0218(6) Uani 1 1 d .
O10 O 0.2902(3) 0.9491(3) 0.16192(15) 0.0277(7) Uani 1 1 d .
O11 O -0.1873(3) 0.6435(3) -0.15839(15) 0.0315(7) Uani 1 1 d .
O12 O 0.3957(3) 1.0014(3) 0.05182(17) 0.0306(7) Uani 1 1 d .
O13 O -0.3253(3) 0.6480(3) -0.05889(17) 0.0312(7) Uani 1 1 d .
N2 N -0.2028(3) 0.0353(4) -0.40096(18) 0.0276(8) Uani 1 1 d .
H2 H -0.1731 -0.0345 -0.4211 0.033 Uiso 1 1 calc R
N1 N -0.7227(4) 0.1788(4) -0.1159(2) 0.0344(9) Uani 1 1 d .
H1 H -0.7692 0.1240 -0.0960 0.041 Uiso 1 1 calc R
C1 C -0.5771(4) 0.3435(4) -0.1787(2) 0.0229(8) Uani 1 1 d .
C17 C -0.1423(4) 0.0764(5) -0.3390(2) 0.0305(10) Uani 1 1 d .
H17A H -0.0674 0.0313 -0.3171 0.037 Uiso 1 1 calc R
C18 C -0.6069(5) 0.2070(5) -0.0818(2) 0.0349(11) Uani 1 1 d .
H18A H -0.5762 0.1691 -0.0370 0.042 Uiso 1 1 calc R
C19 C -0.5321(4) 0.2914(5) -0.1121(2) 0.0292(10) Uani 1 1 d .
H19A H -0.4502 0.3140 -0.0878 0.035 Uiso 1 1 calc R
C2 C -0.1874(5) 0.1842(5) -0.3060(2) 0.0358(11) Uani 1 1 d .
H2A H -0.1447 0.2122 -0.2611 0.043 Uiso 1 1 calc R
C21 C -0.6989(4) 0.3139(5) -0.2115(2) 0.0279(9) Uani 1 1 d .
H21A H -0.7324 0.3509 -0.2562 0.034 Uiso 1 1 calc R
C22 C -0.3069(5) 0.0961(5) -0.4337(2) 0.0342(11) Uani 1 1 d .
H22A H -0.3477 0.0645 -0.4784 0.041 Uiso 1 1 calc R
C23 C -0.4906(4) 0.4180(4) -0.2168(2) 0.0258(9) Uani 1 1 d .
H23A H -0.4218 0.4623 -0.1834 0.031 Uiso 1 1 calc R
H23B H -0.5368 0.4899 -0.2475 0.031 Uiso 1 1 calc R
C24 C -0.2948(4) 0.2515(5) -0.3385(2) 0.0305(10) Uani 1 1 d .
C25 C -0.4385(4) 0.3092(4) -0.2604(3) 0.0325(10) Uani 1 1 d .
H25A H -0.3956 0.2368 -0.2288 0.039 Uiso 1 1 calc R
H25B H -0.5091 0.2654 -0.2927 0.039 Uiso 1 1 calc R
C26 C -0.3558(5) 0.2041(5) -0.4034(2) 0.0371(11) Uani 1 1 d .
H26A H -0.4312 0.2465 -0.4266 0.045 Uiso 1 1 calc R
C27 C -0.3475(5) 0.3668(5) -0.3021(2) 0.0353(11) Uani 1 1 d .
H27A H -0.3912 0.4334 -0.3369 0.042 Uiso 1 1 calc R
H27B H -0.2788 0.4156 -0.2707 0.042 Uiso 1 1 calc R
C28 C -0.7715(5) 0.2301(5) -0.1789(2) 0.0358(11) Uani 1 1 d .
H28A H -0.8552 0.2092 -0.2009 0.043 Uiso 1 1 calc R

loop_
_atom_site_aniso_label
_atom_site_aniso_U_11
_atom_site_aniso_U_22
_atom_site_aniso_U_33
_atom_site_aniso_U_23
_atom_site_aniso_U_13
_atom_site_aniso_U_12
Mo1 0.0199(2) 0.00777(18) 0.01320(18) 0.00072(11) 0.00024(13) 0.00054(12)
Mo2 0.0194(2) 0.00929(19) 0.01723(19) 0.00121(12) -0.00065(13) 0.00117(12)
Mo3 0.01612(19) 0.01065(19) 0.02208(19) 0.00097(12) -0.00038(13) 0.00196(12)
Mo4 0.01887(19) 0.00959(19) 0.01478(18) 0.00106(11) 0.00489(13) 0.00268(12)
O1 0.0190(14) 0.0086(13) 0.0272(14) 0.0004(11) 0.0028(10) 0.0022(10)
O2 0.0186(13) 0.0108(13) 0.0169(12) 0.0003(10) 0.0010(10) -0.0002(10)
O3 0.0180(13) 0.0116(13) 0.0264(13) -0.0005(11) 0.0001(11) 0.0035(11)
O4 0.0224(14) 0.0132(13) 0.0161(12) 0.0001(10) 0.0028(10) 0.0026(11)
O5 0.0396(17) 0.0226(15) 0.0177(14) 0.0027(11) 0.0080(12) 0.0049(13)
O6 0.0235(14) 0.0134(13) 0.0170(13) 0.0000(10) 0.0042(11) 0.0000(10)
O7 0.0369(18) 0.0271(17) 0.0176(14) -0.0021(12) 0.0026(12) -0.0039(13)
O8 0.0263(15) 0.0104(13) 0.0226(13) 0.0004(11) -0.0019(11) 0.0034(11)
O9 0.0204(14) 0.0182(15) 0.0280(14) 0.0018(11) 0.0075(11) 0.0013(11)
O10 0.0359(17) 0.0181(15) 0.0231(14) -0.0008(11) -0.0078(12) 0.0056(13)
O11 0.049(2) 0.0203(16) 0.0217(15) -0.0003(12) 0.0005(13) 0.0018(14)
O12 0.0198(15) 0.0230(16) 0.0495(18) 0.0049(14) 0.0083(13) -0.0004(12)
O13 0.0223(16) 0.0250(17) 0.0457(18) -0.0014(14) 0.0054(13) -0.0016(13)
N2 0.037(2) 0.0223(19) 0.0288(18) -0.0035(15) 0.0205(16) -0.0042(16)
N1 0.044(2) 0.023(2) 0.044(2) -0.0004(17) 0.0273(19) 0.0004(17)
C1 0.027(2) 0.018(2) 0.026(2) -0.0031(16) 0.0092(16) 0.0065(16)
C17 0.030(2) 0.031(3) 0.030(2) -0.0031(19) 0.0065(18) -0.0011(19)
C18 0.039(3) 0.034(3) 0.036(2) 0.007(2) 0.016(2) 0.014(2)
C19 0.025(2) 0.032(3) 0.031(2) 0.0049(18) 0.0059(17) 0.0085(18)
C2 0.044(3) 0.036(3) 0.026(2) -0.0079(19) 0.0038(19) -0.008(2)
C21 0.029(2) 0.032(3) 0.0216(19) -0.0027(17) 0.0038(17) 0.0015(19)
C22 0.043(3) 0.036(3) 0.024(2) -0.0047(19) 0.0071(19) -0.005(2)
C23 0.028(2) 0.023(2) 0.028(2) 0.0026(17) 0.0110(17) 0.0013(17)
C24 0.037(2) 0.026(2) 0.033(2) -0.0001(19) 0.0191(19) -0.0015(19)
C25 0.042(3) 0.018(2) 0.044(3) 0.0049(19) 0.025(2) 0.0028(19)
C26 0.043(3) 0.040(3) 0.029(2) 0.001(2) 0.007(2) 0.008(2)
C27 0.046(3) 0.029(3) 0.037(2) 0.002(2) 0.024(2) 0.000(2)
C28 0.033(2) 0.037(3) 0.038(3) -0.012(2) 0.009(2) -0.008(2)

loop_
_atom_type_symbol
_atom_type_description
_atom_type_scat_dispersion_real
_atom_type_scat_dispersion_imag
_atom_type_scat_source
O O 0.0106 0.0060 'International Tables Vol C Tables 4.2.6.8 and 6.1.1.4'
Mo Mo -1.6832 0.6857 'International Tables Vol C Tables 4.2.6.8 and 6.1.1.4'
N N 0.0061 0.0033 'International Tables Vol C Tables 4.2.6.8 and 6.1.1.4'
C C 0.0033 0.0016 'International Tables Vol C Tables 4.2.6.8 and 6.1.1.4'
H H 0.0000 0.0000 'International Tables Vol C Tables 4.2.6.8 and 6.1.1.4'

loop_
_geom_angle_atom_site_label_1
_geom_angle_atom_site_label_2
_geom_angle_atom_site_label_3
_geom_angle
_geom_angle_site_symmetry_1
_geom_angle_site_symmetry_3
O7 Mo1 O8 102.96(14) . .
O7 Mo1 O6 99.92(14) . .
O8 Mo1 O6 100.07(12) . .
O7 Mo1 O3 101.57(14) . .
O8 Mo1 O3 90.60(12) . .
O6 Mo1 O3 153.16(11) . .
O7 Mo1 O2 96.09(13) . 3_575
O8 Mo1 O2 157.44(12) . 3_575
O6 Mo1 O2 88.29(11) . 3_575
O3 Mo1 O2 73.65(10) . 3_575
O7 Mo1 O4 169.20(13) . .
O8 Mo1 O4 87.43(11) . .
O6 Mo1 O4 75.03(10) . .
O3 Mo1 O4 80.99(11) . .
O2 Mo1 O4 74.44(10) 3_575 .
O7 Mo1 Mo3 90.39(11) . .
O8 Mo1 Mo3 123.28(9) . .
O6 Mo1 Mo3 131.89(8) . .
O3 Mo1 Mo3 32.80(8) . .
O2 Mo1 Mo3 43.73(7) 3_575 .
O4 Mo1 Mo3 86.24(7) . .
O11 Mo2 O13 105.53(16) . .
O11 Mo2 O1 99.97(13) . .
O13 Mo2 O1 98.63(13) . .
O11 Mo2 O8 93.37(13) . 3_565
O13 Mo2 O8 98.34(13) . 3_565
O1 Mo2 O8 154.71(11) . 3_565
O11 Mo2 O6 160.13(13) . .
O13 Mo2 O6 93.20(13) . .
O1 Mo2 O6 83.38(11) . .
O8 Mo2 O6 77.09(10) 3_565 .
O11 Mo2 O4 91.88(13) . .
O13 Mo2 O4 161.37(13) . .
O1 Mo2 O4 71.30(10) . .
O8 Mo2 O4 86.98(10) 3_565 .
O6 Mo2 O4 70.49(9) . .
O10 Mo3 O12 104.93(16) . .
O10 Mo3 O3 99.86(13) . .
O12 Mo3 O3 106.82(14) . .
O10 Mo3 O1 94.53(13) . 3_575
O12 Mo3 O1 101.77(13) . 3_575
O3 Mo3 O1 143.23(11) . 3_575
O10 Mo3 O2 100.33(13) . 3_575
O12 Mo3 O2 154.33(13) . 3_575
O3 Mo3 O2 72.78(10) . 3_575
O1 Mo3 O2 71.42(10) 3_575 3_575
O10 Mo3 O9 170.15(12) . .
O12 Mo3 O9 83.59(13) . .
O3 Mo3 O9 82.01(11) . .
O1 Mo3 O9 78.67(10) 3_575 .
O2 Mo3 O9 70.86(9) 3_575 .
O10 Mo3 Mo1 91.44(11) . .
O12 Mo3 Mo1 141.17(11) . .
O3 Mo3 Mo1 34.74(8) . .
O1 Mo3 Mo1 111.92(8) 3_575 .
O2 Mo3 Mo1 40.92(7) 3_575 .
O9 Mo3 Mo1 84.63(7) . .
O5 Mo4 O9 103.98(15) . .
O5 Mo4 O4 105.82(13) . .
O9 Mo4 O4 104.37(12) . .
O5 Mo4 O2 102.01(13) . .
O9 Mo4 O2 95.39(12) . .
O4 Mo4 O2 140.45(11) . .
O5 Mo4 O1 97.77(13) . .
O9 Mo4 O1 157.10(11) . .
O4 Mo4 O1 75.99(11) . .
O2 Mo4 O1 72.86(10) . .
O5 Mo4 O2 177.05(12) . 3_575
O9 Mo4 O2 76.74(11) . 3_575
O4 Mo4 O2 76.64(10) . 3_575
O2 Mo4 O2 75.05(11) . 3_575
O1 Mo4 O2 81.18(10) . 3_575
Mo2 O1 Mo3 147.59(15) . 3_575
Mo2 O1 Mo4 104.84(11) . .
Mo3 O1 Mo4 106.45(12) 3_575 .
Mo4 O2 Mo1 147.46(14) . 3_575
Mo4 O2 Mo3 104.44(11) . 3_575
Mo1 O2 Mo3 95.35(10) 3_575 3_575
Mo4 O2 Mo4 104.95(11) . 3_575
Mo1 O2 Mo4 97.99(10) 3_575 3_575
Mo3 O2 Mo4 96.61(10) 3_575 3_575
Mo3 O3 Mo1 112.46(13) . .
Mo4 O4 Mo2 104.63(12) . .
Mo4 O4 Mo1 110.60(12) . .
Mo2 O4 Mo1 95.17(10) . .
Mo1 O6 Mo2 117.38(13) . .
Mo1 O8 Mo2 155.99(16) . 3_565
Mo4 O9 Mo3 114.87(13) . .
C17 N2 C22 121.9(4) . .
C17 N2 H2 119.0 . .
C22 N2 H2 119.0 . .
C18 N1 C28 122.9(4) . .
C18 N1 H1 118.6 . .
C28 N1 H1 118.5 . .
C21 C1 C19 118.7(4) . .
C21 C1 C23 120.7(4) . .
C19 C1 C23 120.3(4) . .
N2 C17 C2 120.3(4) . .
N2 C17 H17A 119.9 . .
C2 C17 H17A 119.9 . .
N1 C18 C19 119.6(4) . .
N1 C18 H18A 120.2 . .
C19 C18 H18A 120.2 . .
C18 C19 C1 119.7(4) . .
C18 C19 H19A 120.2 . .
C1 C19 H19A 120.2 . .
C17 C2 C24 119.8(4) . .
C17 C2 H2A 120.1 . .
C24 C2 H2A 120.1 . .
C28 C21 C1 119.7(4) . .
C28 C21 H21A 120.1 . .
C1 C21 H21A 120.1 . .
N2 C22 C26 120.3(4) . .
N2 C22 H22A 119.8 . .
C26 C22 H22A 119.8 . .
C1 C23 C25 106.7(3) . .
C1 C23 H23A 110.4 . .
C25 C23 H23A 110.4 . .
C1 C23 H23B 110.4 . .
C25 C23 H23B 110.4 . .
H23A C23 H23B 108.6 . .
C2 C24 C26 117.9(4) . .
C2 C24 C27 120.4(4) . .
C26 C24 C27 121.6(4) . .
C27 C25 C23 113.8(4) . .
C27 C25 H25A 108.8 . .
C23 C25 H25A 108.8 . .
C27 C25 H25B 108.8 . .
C23 C25 H25B 108.8 . .
H25A C25 H25B 107.7 . .
C22 C26 C24 119.7(5) . .
C22 C26 H26A 120.1 . .
C24 C26 H26A 120.1 . .
C24 C27 C25 109.7(4) . .
C24 C27 H27A 109.7 . .
C25 C27 H27A 109.7 . .
C24 C27 H27B 109.7 . .
C25 C27 H27B 109.7 . .
H27A C27 H27B 108.2 . .
N1 C28 C21 119.3(4) . .
N1 C28 H28A 120.3 . .
C21 C28 H28A 120.3 . .

loop_
_geom_bond_atom_site_label_1
_geom_bond_atom_site_label_2
_geom_bond_distance
_geom_bond_site_symmetry_2
Mo1 O7 1.682(3) .
Mo1 O8 1.803(3) .
Mo1 O6 1.818(3) .
Mo1 O3 1.983(3) .
Mo1 O2 2.116(3) 3_575
Mo1 O4 2.361(3) .
Mo1 Mo3 3.2156(6) .
Mo2 O11 1.694(3) .
Mo2 O13 1.699(3) .
Mo2 O1 1.953(3) .
Mo2 O8 1.986(3) 3_565
Mo2 O6 2.189(3) .
Mo2 O4 2.282(3) .
Mo3 O10 1.698(3) .
Mo3 O12 1.705(3) .
Mo3 O3 1.885(3) .
Mo3 O1 1.989(3) 3_575
Mo3 O2 2.232(3) 3_575
Mo3 O9 2.388(3) .
Mo4 O5 1.688(3) .
Mo4 O9 1.760(3) .
Mo4 O4 1.839(3) .
Mo4 O2 1.983(3) .
Mo4 O1 2.172(3) .
Mo4 O2 2.467(3) 3_575
O1 Mo3 1.989(3) 3_575
O2 Mo1 2.116(3) 3_575
O2 Mo3 2.232(3) 3_575
O2 Mo4 2.467(3) 3_575
O8 Mo2 1.986(3) 3_565
N2 C17 1.322(6) .
N2 C22 1.325(6) .
N2 H2 0.8800 .
N1 C18 1.333(7) .
N1 C28 1.339(6) .
N1 H1 0.8800 .
C1 C21 1.385(6) .
C1 C19 1.394(6) .
C1 C23 1.506(5) .
C17 C2 1.374(7) .
C17 H17A 0.9500 .
C18 C19 1.376(7) .
C18 H18A 0.9500 .
C19 H19A 0.9500 .
C2 C24 1.381(7) .
C2 H2A 0.9500 .
C21 C28 1.382(6) .
C21 H21A 0.9500 .
C22 C26 1.369(7) .
C22 H22A 0.9500 .
C23 C25 1.541(6) .
C23 H23A 0.9900 .
C23 H23B 0.9900 .
C24 C26 1.390(6) .
C24 C27 1.505(6) .
C25 C27 1.519(6) .
C25 H25A 0.9900 .
C25 H25B 0.9900 .
C26 H26A 0.9500 .
C27 H27A 0.9900 .
C27 H27B 0.9900 .
C28 H28A 0.9500 .
